data_4021807
loop_
_publ_author_name
'Jialong Yuan'
'Kristof Lindner'
'Holger Frauenrath'

_publ_section_title
;
 1-O-Vinyl Glycosides via Tebbe Olefination, Their Use
 as Chiral Auxiliaries and Monomers
;
_journal_name_full 'Journal of Organic Chemistry'
_journal_page_first 5457
_journal_page_last 5467
_journal_paper_doi 10.1021/jo0600510
_journal_volume 71
_journal_year 2006
_chemical_absolute_configuration syn
_chemical_formula_sum 'C18 H24 Cl2 O11'
_chemical_formula_weight 487.27
_chemical_name_systematic
;
 ?
;
_space_group_IT_number 4
_symmetry_cell_setting monoclinic
_symmetry_space_group_name_Hall 'P 2yb'
_symmetry_space_group_name_H-M 'P 1 21 1'
_atom_sites_solution_hydrogens geom
_atom_sites_solution_primary direct
_atom_sites_solution_secondary difmap
_audit_creation_method SHELXL-97
_cell_angle_alpha 90.00
_cell_angle_beta 108.47(3)
_cell_angle_gamma 90.00
_cell_formula_units_Z 2
_cell_length_a 9.6670(19)
_cell_length_b 10.054(2)
_cell_length_c 12.664(3)
_cell_measurement_reflns_used 16
_cell_measurement_temperature 295(2)
_cell_measurement_theta_max 25
_cell_measurement_theta_min 20
_cell_volume 1167.4(4)
_computing_cell_refinement 'STOE DIF4'
_computing_data_collection 'PICKER STOE DIF4'
_computing_data_reduction 'STOE REDU4'
_computing_molecular_graphics SHELXLTL-Plus
_computing_publication_material SHELXL-93
_computing_structure_refinement 'SHELXL-97 (Sheldrick, 1997)'
_computing_structure_solution 'SHELXS-97 (Sheldrick, 1990)'
_diffrn_ambient_temperature 295(2)
_diffrn_measured_fraction_theta_full 0.998
_diffrn_measured_fraction_theta_max 0.998
_diffrn_measurement_method ' \w scans'
_diffrn_radiation_monochromator graphite
_diffrn_radiation_source 'fine-focus sealed tube'
_diffrn_radiation_type CuK\a
_diffrn_radiation_wavelength 1.54178
_diffrn_reflns_av_R_equivalents 0.0742
_diffrn_reflns_av_sigmaI/netI 0.0249
_diffrn_reflns_limit_h_max 10
_diffrn_reflns_limit_h_min -11
_diffrn_reflns_limit_k_max 0
_diffrn_reflns_limit_k_min -11
_diffrn_reflns_limit_l_max 15
_diffrn_reflns_limit_l_min 0
_diffrn_reflns_number 2301
_diffrn_reflns_theta_full 66.96
_diffrn_reflns_theta_max 66.96
_diffrn_reflns_theta_min 3.68
_diffrn_standards_decay_% 0
_diffrn_standards_interval_count 120
_diffrn_standards_number 1
_exptl_absorpt_coefficient_mu 2.991
_exptl_absorpt_correction_T_max 0.7541
_exptl_absorpt_correction_T_min 0.5861
_exptl_absorpt_correction_type numerical
_exptl_absorpt_process_details SHELXPREP
_exptl_crystal_density_diffrn 1.386
_exptl_crystal_density_method 'not measured'
_exptl_crystal_F_000 508
_exptl_crystal_size_max 0.20
_exptl_crystal_size_mid 0.10
_exptl_crystal_size_min 0.10
_refine_diff_density_max 0.720
_refine_diff_density_min -0.620
_refine_diff_density_rms 0.106
_refine_ls_abs_structure_details 'Flack H D (1983), Acta Cryst. A39, 876-881'
_refine_ls_abs_structure_Flack 0.03(3)
_refine_ls_extinction_method none
_refine_ls_goodness_of_fit_ref 1.167
_refine_ls_hydrogen_treatment constr
_refine_ls_matrix_type full
_refine_ls_number_parameters 280
_refine_ls_number_reflns 2200
_refine_ls_number_restraints 40
_refine_ls_restrained_S_all 1.174
_refine_ls_R_factor_all 0.0756
_refine_ls_R_factor_gt 0.0737
_refine_ls_shift/su_max 0.031
_refine_ls_shift/su_mean 0.004
_refine_ls_structure_factor_coef Fsqd
_refine_ls_weighting_details 'calc w=1/[\s^2^(Fo^2^)+(0.1400P)^2^+0.3200P] where P=(Fo^2^+2Fc^2^)/3'
_refine_ls_weighting_scheme calc
_refine_ls_wR_factor_gt 0.1903
_refine_ls_wR_factor_ref 0.1946
_reflns_number_gt 2119
_reflns_number_total 2200
_reflns_threshold_expression >2sigma(I)
_cod_data_source_file jo0600510si20060109_111725.cif
_cod_depositor_comments
;
The following automatic conversions were performed:
'_symmetry_cell_setting' value 'Monoclinic' changed to 'monoclinic'
according to '/home/saulius/struct/CIF-dictionaries/cif_core.dic'
dictionary named 'cif_core.dic' version 2.4.1 from 2010-06-29.

Automatic conversion script
Id: cif_fix_enum 1527 2010-12-29 10:47:43Z saulius 
;
_cod_original_sg_symbol_H-M 'P 21'
_cod_database_code 4021807

loop_
_symmetry_equiv_pos_as_xyz
'x, y, z'
'-x, y+1/2, -z'

loop_
_atom_site_label
_atom_site_type_symbol
_atom_site_fract_x
_atom_site_fract_y
_atom_site_fract_z
_atom_site_U_iso_or_equiv
_atom_site_adp_type
_atom_site_occupancy
_atom_site_symmetry_multiplicity
_atom_site_calc_flag
_atom_site_refinement_flags
_atom_site_disorder_assembly
_atom_site_disorder_group
Cl1 Cl 0.91231(11) 0.99332(10) 0.60709(9) 0.0653(3) Uani 1 1 d . . .
Cl2 Cl 0.89233(12) 0.71291(10) 0.64192(8) 0.0663(3) Uani 1 1 d . . .
O1 O 0.8427(3) 0.8841(3) 0.3754(2) 0.0531(7) Uani 1 1 d . . .
O2 O 0.5514(3) 0.8965(4) 0.38066(19) 0.0585(7) Uani 1 1 d . . .
O3 O 0.3348(2) 0.8555(3) 0.1698(2) 0.0468(6) Uani 1 1 d . . .
O4 O 0.4091(2) 0.6607(3) 0.03396(18) 0.0461(6) Uani 1 1 d . . .
O5 O 0.7658(2) 0.7723(3) 0.21269(18) 0.0446(6) Uani 1 1 d . . .
O6 O 0.7034(4) 0.7629(4) -0.0261(2) 0.0770(8) Uani 1 1 d D . .
O9 O 1.2287(3) 0.9184(4) 0.6811(2) 0.0692(9) Uani 1 1 d . . .
H9A H 1.2556 0.8819 0.7421 0.104 Uiso 1 1 calc R . .
O11 O 0.5709(6) 1.1178(5) 0.3587(4) 0.1147(16) Uani 1 1 d . . .
O13 O 0.2412(3) 0.7130(4) 0.2642(3) 0.0912(10) Uani 1 1 d . . .
O15 O 0.3334(4) 0.8119(4) -0.1013(3) 0.0791(10) Uani 1 1 d . . .
C1 C 0.7326(3) 0.8014(4) 0.3114(3) 0.0431(8) Uani 1 1 d . . .
H1A H 0.7281 0.7194 0.3521 0.052 Uiso 1 1 calc R . .
C2 C 0.5875(3) 0.8744(4) 0.2807(3) 0.0430(8) Uani 1 1 d . . .
H2A H 0.5936 0.9591 0.2440 0.052 Uiso 1 1 calc R . .
C3 C 0.4707(3) 0.7863(4) 0.2047(2) 0.0407(8) Uani 1 1 d . . .
H3A H 0.4611 0.7045 0.2438 0.049 Uiso 1 1 calc R . .
C4 C 0.5146(3) 0.7527(4) 0.1027(3) 0.0395(7) Uani 1 1 d . . .
H4A H 0.5190 0.8337 0.0607 0.047 Uiso 1 1 calc R . .
C5 C 0.6640(3) 0.6829(4) 0.1401(3) 0.0428(8) Uani 1 1 d . . .
H5A H 0.6574 0.6015 0.1809 0.051 Uiso 1 1 calc R A .
C6 C 0.7213(4) 0.6486(4) 0.0440(3) 0.0568(10) Uani 1 1 d . . .
H6A H 0.8235 0.6242 0.0725 0.068 Uiso 1 1 calc R . .
H6B H 0.6674 0.5740 0.0020 0.068 Uiso 1 1 calc R . .
C7 C 0.9565(3) 0.8166(4) 0.4557(3) 0.0445(8) Uani 1 1 d . . .
H7A H 0.9535 0.7215 0.4381 0.053 Uiso 1 1 calc R . .
C8 C 1.1117(4) 0.8702(5) 0.4798(3) 0.0569(11) Uani 1 1 d . . .
H8A H 1.1164 0.9651 0.4678 0.068 Uiso 1 1 calc R . .
H8B H 1.1698 0.8213 0.4429 0.068 Uiso 1 1 calc R . .
C9 C 1.1414(4) 0.8313(4) 0.6022(3) 0.0512(9) Uani 1 1 d . . .
H0A H 1.1780 0.7399 0.6159 0.061 Uiso 1 1 calc R . .
C10 C 0.9718(4) 0.8362(4) 0.5787(3) 0.0474(8) Uani 1 1 d . . .
C11 C 0.5429(5) 1.0288(7) 0.4081(4) 0.0812(15) Uani 1 1 d . . .
C12 C 0.4988(7) 1.0319(9) 0.5140(5) 0.110(2) Uani 1 1 d . . .
H12A H 0.4889 1.1226 0.5344 0.165 Uiso 1 1 calc R . .
H12B H 0.5723 0.9885 0.5734 0.165 Uiso 1 1 calc R . .
H12C H 0.4074 0.9866 0.5008 0.165 Uiso 1 1 calc R . .
C13 C 0.2277(4) 0.8078(5) 0.2062(3) 0.0537(9) Uani 1 1 d . . .
C14 C 0.0956(5) 0.8939(7) 0.1664(5) 0.0797(15) Uani 1 1 d . . .
H14A H 0.0295 0.8725 0.2067 0.119 Uiso 1 1 calc R . .
H14B H 0.0484 0.8790 0.0884 0.119 Uiso 1 1 calc R . .
H14C H 0.1239 0.9856 0.1786 0.119 Uiso 1 1 calc R . .
C15 C 0.3226(4) 0.7043(4) -0.0657(3) 0.0496(9) Uani 1 1 d . . .
C16 C 0.2124(5) 0.6019(5) -0.1200(4) 0.0675(13) Uani 1 1 d . . .
H16A H 0.1942 0.6044 -0.1991 0.101 Uiso 1 1 calc R . .
H16B H 0.1235 0.6196 -0.1041 0.101 Uiso 1 1 calc R . .
H16C H 0.2484 0.5156 -0.0920 0.101 Uiso 1 1 calc R . .
O17 O 0.9035(8) 0.7206(10) -0.0649(6) 0.0878(9) Uani 0.50 1 d PDU A 1
C17 C 0.7616(10) 0.7679(13) -0.1030(8) 0.0878(9) Uani 0.50 1 d PDU A 1
C18 C 0.6898(14) 0.8765(13) -0.1869(9) 0.0878(9) Uani 0.50 1 d PDU A 1
H18A H 0.7415 0.8858 -0.2399 0.132 Uiso 0.50 1 calc PR A 1
H18B H 0.6925 0.9593 -0.1485 0.132 Uiso 0.50 1 calc PR A 1
H18C H 0.5903 0.8527 -0.2250 0.132 Uiso 0.50 1 calc PR A 1
O17D O 0.8526(9) 0.6826(9) -0.1107(6) 0.0878(9) Uani 0.50 1 d PDU A 2
C17D C 0.8048(11) 0.7863(11) -0.0718(9) 0.0878(9) Uani 0.50 1 d PDU A 2
C18D C 0.7769(14) 0.9035(14) -0.1510(9) 0.0878(9) Uani 0.50 1 d PDU A 2
H18D H 0.7248 0.9712 -0.1257 0.132 Uiso 0.50 1 calc PR A 2
H18E H 0.7199 0.8749 -0.2242 0.132 Uiso 0.50 1 calc PR A 2
H18F H 0.8682 0.9387 -0.1532 0.132 Uiso 0.50 1 calc PR A 2

loop_
_atom_site_aniso_label
_atom_site_aniso_U_11
_atom_site_aniso_U_22
_atom_site_aniso_U_33
_atom_site_aniso_U_23
_atom_site_aniso_U_13
_atom_site_aniso_U_12
Cl1 0.0796(5) 0.0508(5) 0.0731(5) -0.0085(4) 0.0350(4) 0.0025(5)
Cl2 0.0801(5) 0.0600(5) 0.0618(5) 0.0078(4) 0.0267(4) -0.0146(5)
O1 0.0435(12) 0.0555(15) 0.0488(12) 0.0080(12) -0.0018(10) -0.0034(11)
O2 0.0580(12) 0.0790(19) 0.0432(11) -0.0142(13) 0.0225(9) -0.0067(14)
O3 0.0361(9) 0.0550(13) 0.0507(11) 0.0097(10) 0.0156(8) 0.0027(10)
O4 0.0443(10) 0.0472(12) 0.0418(10) 0.0024(10) 0.0065(9) -0.0061(10)
O5 0.0340(9) 0.0564(14) 0.0432(10) 0.0031(10) 0.0121(8) -0.0007(10)
O6 0.1124(17) 0.0780(19) 0.0604(12) 0.0187(14) 0.0553(11) 0.0314(18)
O9 0.0731(17) 0.0680(17) 0.0516(14) 0.0006(14) -0.0015(13) -0.0241(15)
O11 0.155(3) 0.072(3) 0.133(3) -0.021(3) 0.069(3) -0.001(3)
O13 0.0748(13) 0.088(2) 0.136(2) 0.0462(19) 0.0690(14) 0.0169(17)
O15 0.088(2) 0.075(2) 0.0504(14) 0.0144(16) -0.0118(14) -0.0143(18)
C1 0.0396(13) 0.0498(17) 0.0367(13) 0.0070(14) 0.0076(11) -0.0014(14)
C2 0.0430(14) 0.0501(19) 0.0392(14) 0.0012(13) 0.0176(11) -0.0028(14)
C3 0.0333(12) 0.0502(19) 0.0385(13) 0.0025(13) 0.0113(10) -0.0009(13)
C4 0.0347(12) 0.0435(16) 0.0376(13) 0.0008(13) 0.0078(11) -0.0032(13)
C5 0.0426(13) 0.0461(18) 0.0420(13) 0.0057(14) 0.0167(11) 0.0005(13)
C6 0.0582(17) 0.054(2) 0.0632(19) -0.0004(18) 0.0263(15) 0.0079(18)
C7 0.0414(14) 0.0485(18) 0.0378(14) -0.0016(14) 0.0042(11) 0.0035(14)
C8 0.0447(16) 0.080(3) 0.0445(16) 0.0046(18) 0.0128(13) -0.0012(18)
C9 0.0469(16) 0.056(2) 0.0421(15) 0.0050(16) 0.0021(13) -0.0025(17)
C10 0.0519(15) 0.0461(18) 0.0461(16) -0.0023(14) 0.0181(13) -0.0029(16)
C11 0.065(2) 0.103(4) 0.077(3) -0.035(3) 0.0231(19) 0.005(3)
C12 0.078(2) 0.168(6) 0.090(3) -0.063(4) 0.033(2) 0.004(4)
C13 0.0461(14) 0.057(2) 0.0647(19) 0.0019(18) 0.0263(13) -0.0040(16)
C14 0.0491(18) 0.089(3) 0.108(3) 0.015(3) 0.0356(19) 0.012(2)
C15 0.0496(16) 0.0520(19) 0.0398(15) 0.0011(16) 0.0038(13) 0.0004(17)
C16 0.056(2) 0.067(3) 0.066(2) -0.014(2) 0.0005(18) -0.001(2)
O17 0.0953(14) 0.0902(16) 0.0855(14) -0.0027(12) 0.0396(11) 0.0028(12)
C17 0.0953(14) 0.0902(16) 0.0855(14) -0.0027(12) 0.0396(11) 0.0028(12)
C18 0.0953(14) 0.0902(16) 0.0855(14) -0.0027(12) 0.0396(11) 0.0028(12)
O17D 0.0953(14) 0.0902(16) 0.0855(14) -0.0027(12) 0.0396(11) 0.0028(12)
C17D 0.0953(14) 0.0902(16) 0.0855(14) -0.0027(12) 0.0396(11) 0.0028(12)
C18D 0.0953(14) 0.0902(16) 0.0855(14) -0.0027(12) 0.0396(11) 0.0028(12)

loop_
_atom_type_symbol
_atom_type_description
_atom_type_scat_dispersion_real
_atom_type_scat_dispersion_imag
_atom_type_scat_source
C C 0.0181 0.0091 'International Tables Vol C Tables 4.2.6.8 and 6.1.1.4'
H H 0.0000 0.0000 'International Tables Vol C Tables 4.2.6.8 and 6.1.1.4'
O O 0.0492 0.0322 'International Tables Vol C Tables 4.2.6.8 and 6.1.1.4'
Cl Cl 0.3639 0.7018 'International Tables Vol C Tables 4.2.6.8 and 6.1.1.4'

loop_
_geom_angle_atom_site_label_1
_geom_angle_atom_site_label_2
_geom_angle_atom_site_label_3
_geom_angle
C1 O1 C7 114.2(3)
C11 O2 C2 114.9(4)
C13 O3 C3 116.9(3)
C15 O4 C4 117.7(3)
C1 O5 C5 113.3(2)
C17 O6 C17D 22.8(6)
C17 O6 C6 120.8(6)
C17D O6 C6 117.3(5)
O1 C1 O5 107.0(3)
O1 C1 C2 109.5(3)
O5 C1 C2 108.8(2)
O2 C2 C3 108.1(3)
O2 C2 C1 108.2(3)
C3 C2 C1 108.8(3)
O3 C3 C2 109.8(3)
O3 C3 C4 108.8(2)
C2 C3 C4 108.5(3)
O4 C4 C3 108.6(3)
O4 C4 C5 107.9(3)
C3 C4 C5 109.1(2)
O5 C5 C6 107.7(3)
O5 C5 C4 107.3(3)
C6 C5 C4 113.5(3)
O6 C6 C5 108.1(3)
O1 C7 C10 118.2(3)
O1 C7 C8 117.7(3)
C10 C7 C8 88.8(3)
C7 C8 C9 88.2(3)
O9 C9 C8 116.2(4)
O9 C9 C10 118.3(4)
C8 C9 C10 87.2(3)
C7 C10 C9 87.0(3)
C7 C10 Cl1 113.0(3)
C9 C10 Cl1 112.2(3)
C7 C10 Cl2 116.9(3)
C9 C10 Cl2 117.9(3)
Cl1 C10 Cl2 108.6(2)
O11 C11 O2 124.0(5)
O11 C11 C12 128.8(7)
O2 C11 C12 107.2(6)
O13 C13 O3 123.5(4)
O13 C13 C14 126.2(4)
O3 C13 C14 110.3(4)
O15 C15 O4 123.3(3)
O15 C15 C16 126.3(3)
O4 C15 C16 110.5(4)
O6 C17 O17 110.4(8)
O6 C17 C18 110.3(9)
O17 C17 C18 132.0(10)
O17D C17D O6 115.4(9)
O17D C17D C18D 112.6(9)
O6 C17D C18D 115.6(9)

loop_
_geom_bond_atom_site_label_1
_geom_bond_atom_site_label_2
_geom_bond_distance
Cl1 C10 1.757(4)
Cl2 C10 1.776(4)
O1 C1 1.391(4)
O1 C7 1.413(4)
O2 C11 1.383(8)
O2 C2 1.434(4)
O3 C13 1.348(5)
O3 C3 1.427(4)
O4 C15 1.348(4)
O4 C4 1.446(4)
O5 C1 1.416(4)
O5 C5 1.431(4)
O6 C17 1.271(10)
O6 C17D 1.308(11)
O6 C6 1.428(6)
O9 C9 1.395(5)
O11 C11 1.172(8)
O13 C13 1.186(6)
O15 C15 1.189(6)
C1 C2 1.520(5)
C2 C3 1.516(4)
C3 C4 1.520(5)
C4 C5 1.540(4)
C5 C6 1.528(5)
C7 C10 1.530(5)
C7 C8 1.532(5)
C8 C9 1.535(5)
C9 C10 1.572(5)
C11 C12 1.532(8)
C13 C14 1.492(6)
C15 C16 1.484(6)
O17 C17 1.385(11)
C17 C18 1.529(14)
O17D C17D 1.299(12)
C17D C18D 1.515(14)
